data_4324899
loop_
_publ_author_name
'Lin Xue'
'Guoping Li'
'Qing Liu'
'Huanhuan Wang'
'Chun Liu'
'Xunlei Ding'
'Shenggui He'
'Hua Jiang'

_publ_section_title
;
 Ratiometric Fluorescent Sensor Based on Inhibition of Resonance for
 Detection of Cadmium in Aqueous Solution and Living Cells
;
_journal_name_full 'Inorganic Chemistry'
_journal_page_first 3680
_journal_page_last 3690
_journal_paper_doi 10.1021/ic200032e
_journal_volume 50
_journal_year 2011
_chemical_formula_sum 'C29 H39 N7 O10 Zn'
_chemical_formula_weight 711.04
_chemical_name_systematic
; 
 ? 
;
_space_group_IT_number 2
_symmetry_cell_setting triclinic
_symmetry_space_group_name_Hall '-P 1'
_symmetry_space_group_name_H-M 'P -1'
_atom_sites_solution_hydrogens geom
_atom_sites_solution_primary direct
_atom_sites_solution_secondary difmap
_audit_creation_method SHELXL-97
_cell_angle_alpha 83.71(3)
_cell_angle_beta 89.65(3)
_cell_angle_gamma 78.83(3)
_cell_formula_units_Z 4
_cell_length_a 8.6084(17)
_cell_length_b 15.590(3)
_cell_length_c 24.663(5)
_cell_measurement_reflns_used 10892
_cell_measurement_temperature 113(2)
_cell_measurement_theta_max 27.8704
_cell_measurement_theta_min 1.6616
_cell_volume 3227.3(12)
_computing_cell_refinement 'CrystalClear (Rigaku/MSC Inc., 2005)'
_computing_data_collection 'CrystalClear (Rigaku/MSC Inc., 2005)'
_computing_data_reduction 'CrystalClear (Rigaku/MSC Inc., 2005)'
_computing_publication_material 'Bruker SHELXTL'
_computing_structure_refinement 'SHELXL-97 (Sheldrick, 1997)'
_computing_structure_solution 'SHELXS-97 (Sheldrick, 1990)'
_diffrn_ambient_temperature 113.1500
_diffrn_measured_fraction_theta_full 0.981
_diffrn_measured_fraction_theta_max 0.981
_diffrn_radiation_detector CCD
_diffrn_radiation_monochromator Confocal
_diffrn_radiation_source 'Rotating Anode'
_diffrn_radiation_type 'Mo K\a'
_diffrn_radiation_wavelength 0.7107
_diffrn_reflns_av_R_equivalents 0.0350
_diffrn_reflns_av_sigmaI/netI 0.0536
_diffrn_reflns_limit_h_max 11
_diffrn_reflns_limit_h_min -11
_diffrn_reflns_limit_k_max 14
_diffrn_reflns_limit_k_min -20
_diffrn_reflns_limit_l_max 32
_diffrn_reflns_limit_l_min -32
_diffrn_reflns_number 29299
_diffrn_reflns_theta_full 27.85
_diffrn_reflns_theta_max 27.85
_diffrn_reflns_theta_min 1.65
_diffrn_source_current 16.0000
_diffrn_source_power 0.8000
_diffrn_source_voltage 50.0000
_exptl_absorpt_coefficient_mu 0.828
_exptl_absorpt_correction_T_max 0.8519
_exptl_absorpt_correction_T_min 0.8519
_exptl_absorpt_correction_type multi-scan
_exptl_absorpt_process_details 'Jacobson, R. (1998) Private communication'
_exptl_crystal_colour colorless?
_exptl_crystal_density_diffrn 1.463
_exptl_crystal_description block
_exptl_crystal_F_000 1488
_exptl_crystal_size_max 0.20
_exptl_crystal_size_mid 0.20
_exptl_crystal_size_min 0.20
_refine_diff_density_max 0.454
_refine_diff_density_min -0.557
_refine_diff_density_rms 0.082
_refine_ls_extinction_coef 0.0175(6)
_refine_ls_extinction_expression Fc^*^=kFc[1+0.001xFc^2^\l^3^/sin(2\q)]^-1/4^
_refine_ls_extinction_method SHELXL
_refine_ls_goodness_of_fit_ref 1.041
_refine_ls_hydrogen_treatment constr
_refine_ls_matrix_type full
_refine_ls_number_parameters 858
_refine_ls_number_reflns 15069
_refine_ls_number_restraints 12
_refine_ls_restrained_S_all 1.040
_refine_ls_R_factor_all 0.0507
_refine_ls_R_factor_gt 0.0394
_refine_ls_shift/su_max 0.001
_refine_ls_shift/su_mean 0.000
_refine_ls_structure_factor_coef Fsqd
_refine_ls_weighting_details 'calc w=1/[\s^2^(Fo^2^)+(0.0557P)^2^+0.0000P] where P=(Fo^2^+2Fc^2^)/3'
_refine_ls_weighting_scheme calc
_refine_ls_wR_factor_gt 0.0937
_refine_ls_wR_factor_ref 0.1004
_reflns_number_gt 12088
_reflns_number_total 15069
_reflns_threshold_expression >2sigma(I)
_cod_data_source_file ic200032e_si_002_2.cif
_cod_data_source_block Zn-DQCd1
_cod_original_cell_volume 3227.2(11)
_cod_database_code 4324899

loop_
_symmetry_equiv_pos_as_xyz
'x, y, z'
'-x, -y, -z'

loop_
_atom_site_label
_atom_site_type_symbol
_atom_site_fract_x
_atom_site_fract_y
_atom_site_fract_z
_atom_site_U_iso_or_equiv
_atom_site_adp_type
_atom_site_occupancy
_atom_site_symmetry_multiplicity
_atom_site_calc_flag
_atom_site_refinement_flags
C1 C 0.0361(2) 0.69375(11) 0.37762(7) 0.0147(4) Uani 1 1 d .
C2 C 0.0925(2) 0.60291(12) 0.37666(8) 0.0173(4) Uani 1 1 d .
H2 H 0.0957 0.5775 0.3433 0.021 Uiso 1 1 calc R
C3 C 0.1428(2) 0.55127(12) 0.42453(8) 0.0167(4) Uani 1 1 d .
C4 C 0.1390(2) 0.59029(11) 0.47493(8) 0.0158(4) Uani 1 1 d .
C5 C 0.0755(2) 0.68096(11) 0.47137(7) 0.0137(3) Uani 1 1 d .
C6 C 0.0693(2) 0.72250(11) 0.52004(7) 0.0143(4) Uani 1 1 d .
C7 C 0.1238(2) 0.67636(12) 0.56904(7) 0.0163(4) Uani 1 1 d .
H7 H 0.1176 0.7058 0.6010 0.020 Uiso 1 1 calc R
C8 C 0.1895(2) 0.58480(12) 0.57244(8) 0.0172(4) Uani 1 1 d .
C9 C 0.1954(2) 0.54262(12) 0.52520(8) 0.0182(4) Uani 1 1 d .
H9 H 0.2378 0.4814 0.5269 0.022 Uiso 1 1 calc R
C10 C 0.0001(2) 0.75353(12) 0.32422(8) 0.0180(4) Uani 1 1 d .
H10A H 0.1015 0.7601 0.3067 0.022 Uiso 1 1 calc R
H10B H -0.0584 0.7246 0.2995 0.022 Uiso 1 1 calc R
C11 C 0.0128(3) 0.85882(12) 0.55923(8) 0.0233(4) Uani 1 1 d .
H11A H -0.0605 0.8410 0.5868 0.035 Uiso 1 1 calc R
H11B H -0.0183 0.9221 0.5479 0.035 Uiso 1 1 calc R
H11C H 0.1205 0.8459 0.5747 0.035 Uiso 1 1 calc R
C12 C 0.2345(3) 0.58114(14) 0.67188(8) 0.0277(5) Uani 1 1 d .
H12A H 0.2756 0.6358 0.6666 0.042 Uiso 1 1 calc R
H12B H 0.2957 0.5409 0.7008 0.042 Uiso 1 1 calc R
H12C H 0.1230 0.5943 0.6822 0.042 Uiso 1 1 calc R
C13 C 0.3330(3) 0.44988(13) 0.62330(9) 0.0293(5) Uani 1 1 d .
H13A H 0.2589 0.4118 0.6161 0.044 Uiso 1 1 calc R
H13B H 0.3822 0.4309 0.6595 0.044 Uiso 1 1 calc R
H13C H 0.4152 0.4459 0.5955 0.044 Uiso 1 1 calc R
C14 C 0.2102(2) 0.41811(11) 0.38171(8) 0.0189(4) Uani 1 1 d .
H14A H 0.2694 0.4465 0.3528 0.023 Uiso 1 1 calc R
H14B H 0.1028 0.4182 0.3675 0.023 Uiso 1 1 calc R
C15 C 0.2962(2) 0.32463(12) 0.39946(8) 0.0188(4) Uani 1 1 d .
H15 H 0.2389 0.2995 0.4308 0.023 Uiso 1 1 d R
C16 C 0.2948(3) 0.26890(14) 0.35245(10) 0.0356(6) Uani 1 1 d .
H16A H 0.1853 0.2714 0.3408 0.053 Uiso 1 1 calc R
H16C H 0.3445 0.2078 0.3645 0.053 Uiso 1 1 calc R
H16B H 0.3539 0.2916 0.3218 0.053 Uiso 1 1 calc R
C17 C 0.4646(3) 0.32342(15) 0.41762(10) 0.0311(5) Uani 1 1 d .
H17D H 0.5211 0.3497 0.3876 0.047 Uiso 1 1 calc R
H17E H 0.5185 0.2625 0.4281 0.047 Uiso 1 1 calc R
H17C H 0.4630 0.3573 0.4489 0.047 Uiso 1 1 calc R
C18 C -0.0210(2) 0.91317(12) 0.30173(8) 0.0179(4) Uani 1 1 d .
H18C H -0.1034 0.9670 0.2938 0.021 Uiso 1 1 calc R
H18D H 0.0221 0.8950 0.2665 0.021 Uiso 1 1 calc R
C19 C -0.2607(2) 0.85011(12) 0.31368(8) 0.0186(4) Uani 1 1 d .
H19D H -0.2657 0.8197 0.2807 0.022 Uiso 1 1 calc R
H19C H -0.3089 0.9130 0.3043 0.022 Uiso 1 1 calc R
C20 C 0.1103(2) 0.93326(11) 0.33573(8) 0.0166(4) Uani 1 1 d .
C21 C 0.2330(2) 0.96966(12) 0.31182(8) 0.0211(4) Uani 1 1 d .
H21 H 0.2429 0.9767 0.2733 0.025 Uiso 1 1 calc R
C22 C 0.3405(2) 0.99544(13) 0.34520(9) 0.0238(4) Uani 1 1 d .
H22 H 0.4231 1.0224 0.3298 0.029 Uiso 1 1 calc R
C23 C 0.3257(2) 0.98137(12) 0.40131(9) 0.0217(4) Uani 1 1 d .
H23 H 0.3980 0.9986 0.4249 0.026 Uiso 1 1 calc R
C24 C 0.2047(2) 0.94204(12) 0.42238(8) 0.0181(4) Uani 1 1 d .
H24 H 0.1970 0.9305 0.4608 0.022 Uiso 1 1 calc R
C25 C -0.3542(2) 0.81053(11) 0.35875(8) 0.0166(4) Uani 1 1 d .
C26 C -0.4794(2) 0.77164(12) 0.34688(9) 0.0217(4) Uani 1 1 d .
H26 H -0.5039 0.7651 0.3102 0.026 Uiso 1 1 calc R
C27 C -0.5688(2) 0.74235(12) 0.38947(9) 0.0239(4) Uani 1 1 d .
H27 H -0.6547 0.7148 0.3824 0.029 Uiso 1 1 calc R
C28 C -0.5316(2) 0.75369(13) 0.44237(9) 0.0253(4) Uani 1 1 d .
H28 H -0.5929 0.7356 0.4721 0.030 Uiso 1 1 calc R
C29 C -0.4031(2) 0.79199(12) 0.45112(8) 0.0205(4) Uani 1 1 d .
H29 H -0.3764 0.7991 0.4875 0.025 Uiso 1 1 calc R
C30 C 0.1403(2) 0.24586(11) 0.05008(7) 0.0142(4) Uani 1 1 d .
C31 C 0.1716(2) 0.28087(12) -0.00296(8) 0.0166(4) Uani 1 1 d .
H31 H 0.1786 0.2457 -0.0323 0.020 Uiso 1 1 calc R
C32 C 0.1920(2) 0.36680(12) -0.01194(8) 0.0166(4) Uani 1 1 d .
C33 C 0.1857(2) 0.41816(11) 0.03329(8) 0.0154(4) Uani 1 1 d .
C34 C 0.1489(2) 0.37745(11) 0.08415(7) 0.0131(3) Uani 1 1 d .
C35 C 0.1430(2) 0.42577(11) 0.13002(7) 0.0137(3) Uani 1 1 d .
C36 C 0.1741(2) 0.50921(12) 0.12518(8) 0.0167(4) Uani 1 1 d .
H36 H 0.1706 0.5400 0.1565 0.020 Uiso 1 1 calc R
C37 C 0.2120(2) 0.55031(12) 0.07311(8) 0.0181(4) Uani 1 1 d .
C38 C 0.2157(2) 0.50392(12) 0.02775(8) 0.0180(4) Uani 1 1 d .
H38 H 0.2387 0.5306 -0.0071 0.022 Uiso 1 1 calc R
C39 C 0.3031(3) 0.66908(15) 0.01753(9) 0.0373(6) Uani 1 1 d .
H39A H 0.3888 0.6263 0.0037 0.056 Uiso 1 1 calc R
H39B H 0.3416 0.7229 0.0225 0.056 Uiso 1 1 calc R
H39C H 0.2143 0.6829 -0.0087 0.056 Uiso 1 1 calc R
C40 C 0.1984(3) 0.69552(13) 0.10792(9) 0.0261(5) Uani 1 1 d .
H40A H 0.1003 0.7349 0.0943 0.039 Uiso 1 1 calc R
H40B H 0.2804 0.7301 0.1123 0.039 Uiso 1 1 calc R
H40C H 0.1792 0.6643 0.1432 0.039 Uiso 1 1 calc R
C41 C 0.1210(3) 0.42086(12) 0.22722(8) 0.0215(4) Uani 1 1 d .
H41A H 0.2285 0.4320 0.2307 0.032 Uiso 1 1 calc R
H41B H 0.0990 0.3813 0.2588 0.032 Uiso 1 1 calc R
H41C H 0.0446 0.4766 0.2257 0.032 Uiso 1 1 calc R
C42 C 0.2268(3) 0.35935(12) -0.10733(8) 0.0207(4) Uani 1 1 d .
H42A H 0.1259 0.3389 -0.1111 0.025 Uiso 1 1 calc R
H42B H 0.3138 0.3072 -0.1026 0.025 Uiso 1 1 calc R
C43 C 0.2536(2) 0.41865(12) -0.15773(8) 0.0209(4) Uani 1 1 d .
H43 H 0.1699 0.4732 -0.1598 0.025 Uiso 1 1 d R
C44 C 0.2364(3) 0.37150(15) -0.20790(9) 0.0315(5) Uani 1 1 d .
H44A H 0.3167 0.3173 -0.2062 0.047 Uiso 1 1 calc R
H44B H 0.2507 0.4100 -0.2410 0.047 Uiso 1 1 calc R
H44C H 0.1307 0.3570 -0.2087 0.047 Uiso 1 1 calc R
C45 C 0.4146(3) 0.44490(15) -0.15574(10) 0.0314(5) Uani 1 1 d .
H45A H 0.4231 0.4737 -0.1228 0.047 Uiso 1 1 calc R
H45B H 0.4261 0.4856 -0.1881 0.047 Uiso 1 1 calc R
H45C H 0.4983 0.3923 -0.1551 0.047 Uiso 1 1 calc R
C46 C 0.1312(2) 0.14936(12) 0.05976(8) 0.0198(4) Uani 1 1 d .
H46A H 0.0529 0.1376 0.0337 0.024 Uiso 1 1 calc R
H46B H 0.2355 0.1141 0.0516 0.024 Uiso 1 1 calc R
C47 C -0.0722(2) 0.09552(12) 0.11653(8) 0.0173(4) Uani 1 1 d .
H47A H -0.0826 0.0561 0.1501 0.021 Uiso 1 1 calc R
H47B H -0.0845 0.0635 0.0848 0.021 Uiso 1 1 calc R
C48 C -0.2011(2) 0.17667(12) 0.11454(7) 0.0167(4) Uani 1 1 d .
C49 C -0.3466(2) 0.18039(13) 0.08935(8) 0.0213(4) Uani 1 1 d .
H49 H -0.3654 0.1332 0.0707 0.026 Uiso 1 1 calc R
C50 C -0.4638(2) 0.25466(14) 0.09211(9) 0.0249(4) Uani 1 1 d .
H50 H -0.5645 0.2586 0.0754 0.030 Uiso 1 1 calc R
C51 C -0.4335(2) 0.32285(13) 0.11922(9) 0.0251(4) Uani 1 1 d .
H51 H -0.5125 0.3741 0.1214 0.030 Uiso 1 1 calc R
C52 C -0.2862(2) 0.31484(13) 0.14302(9) 0.0216(4) Uani 1 1 d .
H52 H -0.2649 0.3615 0.1618 0.026 Uiso 1 1 calc R
C53 C 0.2092(2) 0.04709(11) 0.14281(8) 0.0182(4) Uani 1 1 d .
H53A H 0.2598 0.0097 0.1151 0.022 Uiso 1 1 calc R
H53B H 0.1579 0.0099 0.1696 0.022 Uiso 1 1 calc R
C54 C 0.3354(2) 0.08138(12) 0.17166(8) 0.0161(4) Uani 1 1 d .
C55 C 0.4858(2) 0.03054(13) 0.18174(8) 0.0213(4) Uani 1 1 d .
H55 H 0.5156 -0.0243 0.1674 0.026 Uiso 1 1 calc R
C56 C 0.5919(2) 0.06152(13) 0.21324(8) 0.0230(4) Uani 1 1 d .
H56 H 0.6952 0.0277 0.2208 0.028 Uiso 1 1 calc R
C57 C 0.5466(2) 0.14146(13) 0.23340(8) 0.0236(4) Uani 1 1 d .
H57 H 0.6168 0.1630 0.2556 0.028 Uiso 1 1 calc R
C58 C 0.3964(2) 0.18954(13) 0.22045(8) 0.0196(4) Uani 1 1 d .
H58 H 0.3656 0.2454 0.2334 0.024 Uiso 1 1 calc R
N1 N 0.02506(17) 0.73153(9) 0.42337(6) 0.0138(3) Uani 1 1 d .
N5 N 0.2478(2) 0.54036(11) 0.62146(7) 0.0265(4) Uani 1 1 d .
N2 N -0.09366(18) 0.84227(10) 0.33020(6) 0.0152(3) Uani 1 1 d .
N3 N 0.09719(18) 0.91955(9) 0.39001(6) 0.0153(3) Uani 1 1 d .
N4 N -0.31458(18) 0.81954(10) 0.41015(7) 0.0158(3) Uani 1 1 d .
N6 N -0.28982(19) 1.01854(10) 0.43176(7) 0.0201(3) Uani 1 1 d .
N7 N 0.12653(17) 0.29221(9) 0.09246(6) 0.0128(3) Uani 1 1 d .
N8 N 0.2508(2) 0.63223(11) 0.06929(7) 0.0288(4) Uani 1 1 d .
N9 N 0.08680(18) 0.11872(9) 0.11579(6) 0.0145(3) Uani 1 1 d .
N10 N 0.29226(18) 0.16030(10) 0.19021(6) 0.0159(3) Uani 1 1 d .
N11 N -0.17125(18) 0.24324(10) 0.14057(6) 0.0165(3) Uani 1 1 d .
N12 N -0.0477(2) 0.18068(11) 0.26735(7) 0.0219(4) Uani 1 1 d .
N13 N 0.3193(2) 0.59922(11) 0.26322(7) 0.0218(4) Uani 1 1 d .
N14 N 0.8897(2) 0.87263(11) 0.14047(8) 0.0271(4) Uani 1 1 d .
O2 O 0.20071(17) 0.46413(8) 0.42983(6) 0.0214(3) Uani 1 1 d .
O1 O 0.00795(16) 0.81102(8) 0.51268(5) 0.0192(3) Uani 1 1 d .
O3 O -0.19712(15) 0.95874(8) 0.46360(6) 0.0205(3) Uani 1 1 d .
O4 O -0.28711(17) 1.01203(9) 0.38194(6) 0.0257(3) Uani 1 1 d .
O5 O -0.37660(17) 1.07886(9) 0.45234(7) 0.0316(4) Uani 1 1 d .
O6 O 0.22131(17) 0.40802(8) -0.06056(5) 0.0203(3) Uani 1 1 d .
O7 O 0.10771(16) 0.38066(8) 0.17793(5) 0.0170(3) Uani 1 1 d .
O8 O -0.00232(16) 0.25080(8) 0.24499(5) 0.0201(3) Uani 1 1 d .
O9 O -0.03393(17) 0.11652(9) 0.24000(6) 0.0254(3) Uani 1 1 d .
O10 O -0.1027(2) 0.17980(12) 0.31300(7) 0.0433(4) Uani 1 1 d .
O11 O 0.18473(18) 0.61466(10) 0.24157(6) 0.0298(3) Uani 1 1 d .
O12 O 0.38843(18) 0.52286(10) 0.27764(7) 0.0308(3) Uani 1 1 d .
O13 O 0.3841(2) 0.66282(10) 0.27081(7) 0.0396(4) Uani 1 1 d .
O14 O 0.8172(2) 0.86366(14) 0.18349(8) 0.0568(5) Uani 1 1 d .
O15 O 1.02917(18) 0.88591(10) 0.14058(8) 0.0358(4) Uani 1 1 d .
O16 O 0.8256(2) 0.87007(14) 0.09614(8) 0.0554(5) Uani 1 1 d .
O17 O 0.5693(3) 0.07182(16) 0.98314(9) 0.0690(6) Uani 1 1 d D
H17A H 0.5505 0.1119 0.9565 0.083 Uiso 1 1 d RD
H17B H 0.5298 0.0310 0.9722 0.083 Uiso 1 1 d RD
O18 O 0.29924(19) 0.82538(10) 0.20834(7) 0.0375(4) Uani 1 1 d D
H18A H 0.2093 0.8321 0.1928 0.045 Uiso 1 1 d RD
H18B H 0.3079 0.7753 0.2272 0.045 Uiso 1 1 d RD
O19 O 0.5081(2) 0.83515(11) 0.12082(8) 0.0460(5) Uani 1 1 d D
H19A H 0.4552 0.8231 0.1490 0.055 Uiso 1 1 d RD
H19B H 0.5955 0.8412 0.1341 0.055 Uiso 1 1 d RD
O20 O 0.1098(2) 0.93196(11) 0.02555(7) 0.0400(4) Uani 1 1 d D
H20A H 0.1454 0.9761 0.0116 0.048 Uiso 1 1 d RD
H20B H 0.0877 0.9133 0.0572 0.048 Uiso 1 1 d RD
Zn1 Zn -0.09313(2) 0.861128(13) 0.417660(8) 0.01343(7) Uani 1 1 d .
Zn2 Zn 0.06648(2) 0.230367(13) 0.166082(8) 0.01349(7) Uani 1 1 d .

loop_
_atom_site_aniso_label
_atom_site_aniso_U_11
_atom_site_aniso_U_22
_atom_site_aniso_U_33
_atom_site_aniso_U_23
_atom_site_aniso_U_13
_atom_site_aniso_U_12
C1 0.0142(9) 0.0148(9) 0.0150(9) -0.0002(7) 0.0009(7) -0.0034(7)
C2 0.0215(10) 0.0156(9) 0.0149(9) -0.0030(7) 0.0026(7) -0.0034(7)
C3 0.0188(10) 0.0145(9) 0.0167(9) -0.0020(7) 0.0016(7) -0.0024(7)
C4 0.0163(9) 0.0150(9) 0.0157(9) -0.0011(7) 0.0005(7) -0.0030(7)
C5 0.0129(9) 0.0128(8) 0.0150(9) -0.0004(7) 0.0008(7) -0.0022(6)
C6 0.0154(9) 0.0122(8) 0.0149(9) -0.0012(7) 0.0011(7) -0.0017(7)
C7 0.0190(9) 0.0170(9) 0.0123(9) -0.0011(7) -0.0007(7) -0.0023(7)
C8 0.0181(10) 0.0157(9) 0.0160(9) 0.0022(7) -0.0011(7) -0.0010(7)
C9 0.0231(10) 0.0140(9) 0.0156(9) 0.0009(7) -0.0008(8) -0.0006(7)
C10 0.0232(10) 0.0155(9) 0.0137(9) -0.0020(7) -0.0002(7) 0.0001(7)
C11 0.0359(12) 0.0164(9) 0.0169(10) -0.0073(7) -0.0022(8) -0.0001(8)
C12 0.0337(12) 0.0335(12) 0.0134(10) -0.0015(8) 0.0003(9) -0.0010(9)
C13 0.0372(13) 0.0211(10) 0.0238(11) 0.0037(8) -0.0078(9) 0.0051(9)
C14 0.0277(11) 0.0132(9) 0.0159(9) -0.0039(7) 0.0005(8) -0.0031(7)
C15 0.0245(10) 0.0134(9) 0.0183(10) -0.0015(7) 0.0020(8) -0.0031(7)
C16 0.0555(16) 0.0191(11) 0.0291(13) -0.0090(9) -0.0062(11) 0.0042(10)
C17 0.0262(12) 0.0330(12) 0.0320(13) 0.0012(9) 0.0004(10) -0.0035(9)
C18 0.0202(10) 0.0173(9) 0.0155(9) 0.0021(7) -0.0003(7) -0.0041(7)
C19 0.0166(9) 0.0219(9) 0.0166(9) -0.0013(7) -0.0050(7) -0.0027(7)
C20 0.0174(9) 0.0123(8) 0.0189(9) 0.0007(7) 0.0000(7) -0.0016(7)
C21 0.0226(10) 0.0188(9) 0.0208(10) 0.0025(7) 0.0026(8) -0.0036(8)
C22 0.0177(10) 0.0193(10) 0.0351(12) -0.0014(8) 0.0035(9) -0.0063(8)
C23 0.0173(10) 0.0180(9) 0.0307(12) -0.0071(8) -0.0022(8) -0.0030(7)
C24 0.0174(9) 0.0147(9) 0.0215(10) -0.0043(7) -0.0027(8) -0.0003(7)
C25 0.0168(9) 0.0122(8) 0.0199(10) -0.0017(7) -0.0025(7) -0.0005(7)
C26 0.0199(10) 0.0169(9) 0.0284(11) -0.0056(8) -0.0064(8) -0.0024(7)
C27 0.0159(10) 0.0168(9) 0.0395(13) -0.0015(8) -0.0032(9) -0.0051(7)
C28 0.0177(10) 0.0231(10) 0.0333(12) 0.0039(9) 0.0018(9) -0.0036(8)
C29 0.0170(10) 0.0208(10) 0.0222(10) 0.0015(8) 0.0005(8) -0.0024(7)
C30 0.0136(9) 0.0144(8) 0.0153(9) -0.0040(7) -0.0011(7) -0.0031(7)
C31 0.0200(10) 0.0163(9) 0.0140(9) -0.0036(7) -0.0001(7) -0.0039(7)
C32 0.0195(10) 0.0157(9) 0.0136(9) 0.0003(7) -0.0003(7) -0.0026(7)
C33 0.0151(9) 0.0150(9) 0.0154(9) -0.0019(7) -0.0001(7) -0.0009(7)
C34 0.0136(9) 0.0107(8) 0.0148(9) -0.0010(7) 0.0000(7) -0.0023(6)
C35 0.0125(9) 0.0147(8) 0.0131(9) -0.0006(7) 0.0005(7) -0.0014(7)
C36 0.0218(10) 0.0134(9) 0.0154(9) -0.0020(7) -0.0009(7) -0.0042(7)
C37 0.0230(10) 0.0132(9) 0.0185(10) -0.0004(7) 0.0000(8) -0.0051(7)
C38 0.0247(10) 0.0143(9) 0.0152(9) 0.0002(7) 0.0008(8) -0.0052(7)
C39 0.0726(18) 0.0251(11) 0.0216(12) -0.0008(9) 0.0060(11) -0.0288(12)
C40 0.0338(12) 0.0146(9) 0.0313(12) -0.0057(8) 0.0015(9) -0.0064(8)
C41 0.0386(12) 0.0178(9) 0.0109(9) -0.0053(7) 0.0012(8) -0.0102(8)
C42 0.0319(11) 0.0191(9) 0.0122(9) -0.0046(7) 0.0025(8) -0.0060(8)
C43 0.0248(11) 0.0199(10) 0.0155(10) 0.0011(7) 0.0013(8) -0.0002(8)
C44 0.0439(14) 0.0346(12) 0.0157(10) -0.0026(9) 0.0008(9) -0.0068(10)
C45 0.0329(13) 0.0333(12) 0.0288(12) -0.0018(9) 0.0072(10) -0.0099(10)
C46 0.0292(11) 0.0143(9) 0.0171(10) -0.0040(7) 0.0043(8) -0.0064(8)
C47 0.0184(10) 0.0157(9) 0.0195(10) -0.0027(7) -0.0011(7) -0.0070(7)
C48 0.0187(10) 0.0186(9) 0.0134(9) 0.0005(7) 0.0030(7) -0.0063(7)
C49 0.0200(10) 0.0273(10) 0.0177(10) 0.0014(8) 0.0008(8) -0.0094(8)
C50 0.0150(10) 0.0329(11) 0.0255(11) 0.0047(9) -0.0008(8) -0.0059(8)
C51 0.0177(10) 0.0228(10) 0.0316(12) 0.0019(8) 0.0039(8) 0.0009(8)
C52 0.0206(10) 0.0172(9) 0.0263(11) 0.0003(8) 0.0033(8) -0.0035(7)
C53 0.0194(10) 0.0109(8) 0.0238(10) -0.0029(7) -0.0035(8) -0.0008(7)
C54 0.0173(9) 0.0141(9) 0.0163(9) 0.0020(7) 0.0001(7) -0.0037(7)
C55 0.0205(10) 0.0176(9) 0.0243(11) 0.0014(8) -0.0007(8) -0.0017(7)
C56 0.0160(10) 0.0267(10) 0.0233(11) 0.0073(8) -0.0005(8) -0.0024(8)
C57 0.0207(10) 0.0298(11) 0.0214(10) 0.0022(8) -0.0035(8) -0.0104(8)
C58 0.0228(10) 0.0222(10) 0.0155(9) -0.0030(7) -0.0013(8) -0.0075(8)
N1 0.0139(8) 0.0136(7) 0.0135(8) -0.0002(6) -0.0007(6) -0.0028(6)
N5 0.0436(11) 0.0180(8) 0.0135(9) 0.0006(6) -0.0056(8) 0.0038(7)
N2 0.0159(8) 0.0143(7) 0.0146(8) 0.0008(6) -0.0013(6) -0.0027(6)
N3 0.0166(8) 0.0115(7) 0.0174(8) -0.0015(6) 0.0000(6) -0.0021(6)
N4 0.0142(8) 0.0150(7) 0.0178(8) -0.0010(6) -0.0016(6) -0.0025(6)
N6 0.0168(8) 0.0162(8) 0.0276(9) -0.0035(7) -0.0041(7) -0.0029(6)
N7 0.0139(8) 0.0118(7) 0.0131(8) -0.0014(6) 0.0003(6) -0.0032(6)
N8 0.0562(13) 0.0151(8) 0.0191(9) -0.0013(7) 0.0048(8) -0.0172(8)
N9 0.0151(8) 0.0117(7) 0.0168(8) -0.0008(6) -0.0007(6) -0.0034(6)
N10 0.0178(8) 0.0157(8) 0.0147(8) -0.0016(6) -0.0008(6) -0.0047(6)
N11 0.0178(8) 0.0147(8) 0.0168(8) 0.0004(6) 0.0014(6) -0.0037(6)
N12 0.0281(10) 0.0236(9) 0.0158(8) 0.0000(7) 0.0010(7) -0.0107(7)
N13 0.0262(9) 0.0268(9) 0.0151(8) -0.0065(7) 0.0054(7) -0.0095(7)
N14 0.0255(10) 0.0213(9) 0.0359(11) -0.0091(8) 0.0012(8) -0.0044(7)
O2 0.0352(8) 0.0108(6) 0.0163(7) -0.0026(5) -0.0006(6) 0.0010(5)
O1 0.0290(8) 0.0112(6) 0.0157(7) -0.0034(5) -0.0033(6) 0.0016(5)
O3 0.0197(7) 0.0176(7) 0.0226(7) -0.0047(5) -0.0047(6) 0.0018(5)
O4 0.0298(8) 0.0251(8) 0.0222(8) -0.0009(6) -0.0042(6) -0.0058(6)
O5 0.0282(8) 0.0218(8) 0.0426(10) -0.0134(7) -0.0058(7) 0.0064(6)
O6 0.0338(8) 0.0172(7) 0.0106(6) -0.0021(5) 0.0035(6) -0.0067(6)
O7 0.0284(7) 0.0137(6) 0.0108(6) -0.0026(5) 0.0027(5) -0.0079(5)
O8 0.0279(8) 0.0178(7) 0.0165(7) -0.0018(5) 0.0037(6) -0.0095(6)
O9 0.0342(9) 0.0181(7) 0.0244(8) -0.0005(6) -0.0026(6) -0.0076(6)
O10 0.0670(12) 0.0507(11) 0.0194(9) -0.0045(7) 0.0177(8) -0.0290(9)
O11 0.0270(8) 0.0330(8) 0.0312(9) -0.0113(7) -0.0042(7) -0.0056(6)
O12 0.0328(9) 0.0259(8) 0.0319(9) 0.0015(6) 0.0004(7) -0.0037(6)
O13 0.0462(11) 0.0318(9) 0.0474(11) -0.0079(8) -0.0117(8) -0.0213(8)
O14 0.0504(12) 0.0768(14) 0.0384(12) 0.0016(10) 0.0186(9) -0.0051(10)
O15 0.0246(8) 0.0256(8) 0.0574(12) -0.0002(7) -0.0061(8) -0.0074(6)
O16 0.0534(12) 0.0754(14) 0.0444(12) -0.0223(10) -0.0089(10) -0.0210(11)
O17 0.0725(16) 0.0868(17) 0.0568(15) -0.0098(12) -0.0034(12) -0.0369(13)
O18 0.0415(10) 0.0330(9) 0.0397(10) -0.0066(7) -0.0089(8) -0.0098(7)
O19 0.0286(9) 0.0424(10) 0.0699(14) -0.0135(9) 0.0050(9) -0.0099(8)
O20 0.0519(11) 0.0405(10) 0.0298(9) -0.0013(7) 0.0032(8) -0.0162(8)
Zn1 0.01431(12) 0.01232(11) 0.01347(11) -0.00127(8) -0.00080(8) -0.00214(8)
Zn2 0.01559(12) 0.01247(11) 0.01253(11) -0.00151(8) 0.00044(8) -0.00298(8)

loop_
_atom_type_symbol
_atom_type_description
_atom_type_scat_dispersion_real
_atom_type_scat_dispersion_imag
_atom_type_scat_source
C C 0.0033 0.0016 'International Tables Vol C Tables 4.2.6.8 and 6.1.1.4'
H H 0.0000 0.0000 'International Tables Vol C Tables 4.2.6.8 and 6.1.1.4'
N N 0.0061 0.0033 'International Tables Vol C Tables 4.2.6.8 and 6.1.1.4'
O O 0.0106 0.0060 'International Tables Vol C Tables 4.2.6.8 and 6.1.1.4'
Zn Zn 0.2839 1.4301 'International Tables Vol C Tables 4.2.6.8 and 6.1.1.4'

loop_
_geom_angle_atom_site_label_1
_geom_angle_atom_site_label_2
_geom_angle_atom_site_label_3
_geom_angle
N1 C1 C2 122.41(17)
N1 C1 C10 117.49(16)
C2 C1 C10 119.86(16)
C3 C2 C1 119.37(17)
O2 C3 C2 126.02(17)
O2 C3 C4 113.92(16)
C2 C3 C4 120.05(17)
C5 C4 C9 120.88(17)
C5 C4 C3 115.67(16)
C9 C4 C3 123.45(17)
N1 C5 C4 123.58(17)
N1 C5 C6 118.61(16)
C4 C5 C6 117.77(16)
O1 C6 C7 124.58(16)
O1 C6 C5 113.86(15)
C7 C6 C5 121.55(16)
C6 C7 C8 120.58(17)
N5 C8 C9 121.49(17)
N5 C8 C7 119.74(17)
C9 C8 C7 118.76(17)
C8 C9 C4 120.45(17)
N2 C10 C1 114.55(15)
O2 C14 C15 106.12(15)
C17 C15 C14 110.82(16)
C17 C15 C16 110.65(18)
C14 C15 C16 109.32(16)
N2 C18 C20 111.47(15)
N2 C19 C25 111.42(15)
N3 C20 C21 121.71(17)
N3 C20 C18 116.66(16)
C21 C20 C18 121.49(17)
C22 C21 C20 118.87(19)
C23 C22 C21 119.03(18)
C24 C23 C22 119.14(18)
N3 C24 C23 121.88(19)
N4 C25 C26 122.22(19)
N4 C25 C19 116.64(16)
C26 C25 C19 121.04(18)
C25 C26 C27 118.81(19)
C28 C27 C26 119.28(18)
C29 C28 C27 118.6(2)
N4 C29 C28 122.50(19)
N7 C30 C31 123.07(16)
N7 C30 C46 118.51(16)
C31 C30 C46 118.33(16)
C32 C31 C30 119.34(17)
O6 C32 C31 125.11(17)
O6 C32 C33 115.40(15)
C31 C32 C33 119.47(17)
C38 C33 C34 121.18(17)
C38 C33 C32 122.51(17)
C34 C33 C32 116.30(16)
N7 C34 C33 123.62(16)
N7 C34 C35 118.25(16)
C33 C34 C35 118.03(15)
C36 C35 O7 124.74(16)
C36 C35 C34 121.25(17)
O7 C35 C34 114.00(15)
C35 C36 C37 120.40(17)
N8 C37 C38 121.37(18)
N8 C37 C36 119.81(17)
C38 C37 C36 118.75(16)
C37 C38 C33 120.37(18)
O6 C42 C43 108.79(15)
C42 C43 C45 111.51(17)
C42 C43 C44 108.67(16)
C45 C43 C44 111.33(18)
N9 C46 C30 115.16(15)
N9 C47 C48 111.16(14)
N11 C48 C49 121.70(18)
N11 C48 C47 116.84(16)
C49 C48 C47 121.37(17)
C50 C49 C48 118.53(19)
C51 C50 C49 119.75(19)
C52 C51 C50 118.57(19)
N11 C52 C51 122.30(19)
N9 C53 C54 112.49(14)
N10 C54 C55 121.65(17)
N10 C54 C53 117.05(16)
C55 C54 C53 121.15(16)
C54 C55 C56 118.69(18)
C57 C56 C55 119.73(18)
C56 C57 C58 118.34(18)
N10 C58 C57 122.61(18)
C1 N1 C5 118.84(15)
C1 N1 Zn1 116.18(12)
C5 N1 Zn1 124.57(12)
C8 N5 C12 122.67(17)
C8 N5 C13 119.40(17)
C12 N5 C13 117.87(17)
C19 N2 C10 111.63(14)
C19 N2 C18 112.16(15)
C10 N2 C18 112.23(15)
C19 N2 Zn1 106.66(12)
C10 N2 Zn1 107.73(11)
C18 N2 Zn1 106.01(11)
C20 N3 C24 119.29(16)
C20 N3 Zn1 115.64(12)
C24 N3 Zn1 125.06(13)
C25 N4 C29 118.56(16)
C25 N4 Zn1 114.14(13)
C29 N4 Zn1 126.72(13)
O5 N6 O4 123.31(17)
O5 N6 O3 118.55(17)
O4 N6 O3 118.14(16)
C30 N7 C34 118.08(16)
C30 N7 Zn2 116.85(12)
C34 N7 Zn2 125.05(12)
C37 N8 C39 119.03(17)
C37 N8 C40 123.30(18)
C39 N8 C40 114.98(17)
C53 N9 C47 112.47(14)
C53 N9 C46 112.49(15)
C47 N9 C46 111.52(15)
C53 N9 Zn2 106.32(11)
C47 N9 Zn2 105.35(11)
C46 N9 Zn2 108.19(10)
C54 N10 C58 118.93(16)
C54 N10 Zn2 115.77(12)
C58 N10 Zn2 125.25(13)
C48 N11 C52 119.14(17)
C48 N11 Zn2 114.79(13)
C52 N11 Zn2 125.64(13)
O10 N12 O9 122.91(17)
O10 N12 O8 119.67(16)
O9 N12 O8 117.42(16)
O12 N13 O11 121.05(16)
O12 N13 O13 120.00(18)
O11 N13 O13 118.95(18)
O16 N14 O14 120.6(2)
O16 N14 O15 118.4(2)
O14 N14 O15 121.0(2)
C3 O2 C14 118.62(15)
C6 O1 C11 116.70(14)
N6 O3 Zn1 108.11(11)
C32 O6 C42 117.38(14)
C35 O7 C41 116.90(13)
C35 O7 Zn2 112.69(10)
C41 O7 Zn2 129.80(11)
N12 O8 Zn2 108.16(11)
O3 Zn1 N1 142.89(6)
O3 Zn1 N3 96.82(6)
N1 Zn1 N3 97.53(6)
O3 Zn1 N4 90.82(6)
N1 Zn1 N4 90.12(6)
N3 Zn1 N4 155.41(6)
O3 Zn1 N2 135.11(6)
N1 Zn1 N2 81.33(7)
N3 Zn1 N2 78.98(6)
N4 Zn1 N2 79.14(6)
O8 Zn2 N7 143.68(5)
O8 Zn2 N10 93.80(6)
N7 Zn2 N10 98.16(7)
O8 Zn2 N11 91.30(6)
N7 Zn2 N11 92.22(6)
N10 Zn2 N11 154.67(6)
O8 Zn2 N9 135.20(6)
N7 Zn2 N9 80.86(6)
N10 Zn2 N9 79.71(6)
N11 Zn2 N9 79.22(6)
O8 Zn2 O7 74.55(5)
N7 Zn2 O7 69.84(5)
N10 Zn2 O7 98.47(6)
N11 Zn2 O7 106.80(6)
N9 Zn2 O7 150.14(5)

loop_
_geom_bond_atom_site_label_1
_geom_bond_atom_site_label_2
_geom_bond_distance
C1 N1 1.324(2)
C1 C2 1.408(2)
C1 C10 1.524(2)
C2 C3 1.376(3)
C3 O2 1.346(2)
C3 C4 1.440(3)
C4 C5 1.407(2)
C4 C9 1.411(3)
C5 N1 1.371(2)
C5 C6 1.421(2)
C6 O1 1.371(2)
C6 C7 1.372(3)
C7 C8 1.423(2)
C8 N5 1.372(2)
C8 C9 1.395(3)
C10 N2 1.482(2)
C11 O1 1.441(2)
C12 N5 1.451(3)
C13 N5 1.454(3)
C14 O2 1.446(2)
C14 C15 1.520(3)
C15 C17 1.516(3)
C15 C16 1.524(3)
C18 N2 1.483(2)
C18 C20 1.512(3)
C19 N2 1.475(2)
C19 C25 1.515(3)
C20 N3 1.340(2)
C20 C21 1.391(3)
C21 C22 1.386(3)
C22 C23 1.386(3)
C23 C24 1.379(3)
C24 N3 1.347(2)
C25 N4 1.344(2)
C25 C26 1.383(3)
C26 C27 1.388(3)
C27 C28 1.384(3)
C28 C29 1.383(3)
C29 N4 1.345(2)
C30 N7 1.326(2)
C30 C31 1.406(3)
C30 C46 1.514(2)
C31 C32 1.378(2)
C32 O6 1.343(2)
C32 C33 1.438(3)
C33 C38 1.402(3)
C33 C34 1.405(3)
C34 N7 1.373(2)
C34 C35 1.422(2)
C35 C36 1.371(2)
C35 O7 1.371(2)
C36 C37 1.436(3)
C37 N8 1.375(2)
C37 C38 1.394(3)
C39 N8 1.447(3)
C40 N8 1.453(3)
C41 O7 1.442(2)
C42 O6 1.444(2)
C42 C43 1.510(3)
C43 C45 1.522(3)
C43 C44 1.529(3)
C46 N9 1.484(2)
C47 N9 1.482(2)
C47 C48 1.509(3)
C48 N11 1.344(2)
C48 C49 1.390(3)
C49 C50 1.388(3)
C50 C51 1.382(3)
C51 C52 1.378(3)
C52 N11 1.347(2)
C53 N9 1.480(2)
C53 C54 1.513(2)
C54 N10 1.344(2)
C54 C55 1.389(3)
C55 C56 1.390(3)
C56 C57 1.378(3)
C57 C58 1.383(3)
C58 N10 1.345(2)
N1 Zn1 2.0688(16)
N2 Zn1 2.2089(16)
N3 Zn1 2.0993(16)
N4 Zn1 2.1444(15)
N6 O5 1.236(2)
N6 O4 1.244(2)
N6 O3 1.297(2)
N7 Zn2 2.0717(16)
N9 Zn2 2.2250(16)
N10 Zn2 2.0914(17)
N11 Zn2 2.1103(16)
N12 O10 1.219(2)
N12 O9 1.253(2)
N12 O8 1.297(2)
N13 O12 1.238(2)
N13 O11 1.247(2)
N13 O13 1.259(2)
N14 O16 1.235(2)
N14 O14 1.236(3)
N14 O15 1.257(2)
O3 Zn1 2.0587(15)
O7 Zn2 2.4850(13)
O8 Zn2 2.0707(14)

loop_
_geom_torsion_atom_site_label_1
_geom_torsion_atom_site_label_2
_geom_torsion_atom_site_label_3
_geom_torsion_atom_site_label_4
_geom_torsion
N1 C1 C2 C3 -2.1(3)
C10 C1 C2 C3 172.14(17)
C1 C2 C3 O2 -179.34(17)
C1 C2 C3 C4 -0.6(3)
O2 C3 C4 C5 -178.45(15)
C2 C3 C4 C5 2.6(3)
O2 C3 C4 C9 2.0(3)
C2 C3 C4 C9 -176.90(18)
C9 C4 C5 N1 177.11(17)
C3 C4 C5 N1 -2.4(3)
C9 C4 C5 C6 -0.4(3)
C3 C4 C5 C6 -179.95(16)
N1 C5 C6 O1 1.4(2)
C4 C5 C6 O1 179.06(15)
N1 C5 C6 C7 -177.35(17)
C4 C5 C6 C7 0.3(3)
O1 C6 C7 C8 -178.28(16)
C5 C6 C7 C8 0.4(3)
C6 C7 C8 N5 178.01(18)
C6 C7 C8 C9 -0.9(3)
N5 C8 C9 C4 -178.10(18)
C7 C8 C9 C4 0.8(3)
C5 C4 C9 C8 -0.1(3)
C3 C4 C9 C8 179.38(18)
N1 C1 C10 N2 -19.6(2)
C2 C1 C10 N2 165.89(16)
O2 C14 C15 C17 -64.1(2)
O2 C14 C15 C16 173.73(17)
N2 C18 C20 N3 -29.4(2)
N2 C18 C20 C21 154.72(17)
N3 C20 C21 C22 -2.5(3)
C18 C20 C21 C22 173.09(17)
C20 C21 C22 C23 2.2(3)
C21 C22 C23 C24 0.1(3)
C22 C23 C24 N3 -2.3(3)
N2 C19 C25 N4 35.3(2)
N2 C19 C25 C26 -148.22(17)
N4 C25 C26 C27 1.1(3)
C19 C25 C26 C27 -175.15(17)
C25 C26 C27 C28 0.7(3)
C26 C27 C28 C29 -1.7(3)
C27 C28 C29 N4 0.9(3)
N7 C30 C31 C32 1.2(3)
C46 C30 C31 C32 -175.27(17)
C30 C31 C32 O6 -179.56(17)
C30 C31 C32 C33 1.9(3)
O6 C32 C33 C38 -3.0(3)
C31 C32 C33 C38 175.72(18)
O6 C32 C33 C34 177.55(16)
C31 C32 C33 C34 -3.7(3)
C38 C33 C34 N7 -176.55(17)
C32 C33 C34 N7 2.9(3)
C38 C33 C34 C35 0.0(3)
C32 C33 C34 C35 179.42(16)
N7 C34 C35 C36 175.88(17)
C33 C34 C35 C36 -0.8(3)
N7 C34 C35 O7 -2.8(2)
C33 C34 C35 O7 -179.45(15)
O7 C35 C36 C37 179.19(17)
C34 C35 C36 C37 0.7(3)
C35 C36 C37 N8 -176.70(19)
C35 C36 C37 C38 0.3(3)
N8 C37 C38 C33 175.80(19)
C36 C37 C38 C33 -1.1(3)
C34 C33 C38 C37 1.0(3)
C32 C33 C38 C37 -178.42(18)
O6 C42 C43 C45 64.7(2)
O6 C42 C43 C44 -172.20(16)
N7 C30 C46 N9 7.4(2)
C31 C30 C46 N9 -175.93(16)
N9 C47 C48 N11 -34.7(2)
N9 C47 C48 C49 148.47(17)
N11 C48 C49 C50 -0.9(3)
C47 C48 C49 C50 175.74(18)
C48 C49 C50 C51 0.4(3)
C49 C50 C51 C52 -0.1(3)
C50 C51 C52 N11 0.2(3)
N9 C53 C54 N10 28.4(2)
N9 C53 C54 C55 -155.95(18)
N10 C54 C55 C56 2.0(3)
C53 C54 C55 C56 -173.47(18)
C54 C55 C56 C57 -0.4(3)
C55 C56 C57 C58 -1.4(3)
C56 C57 C58 N10 1.7(3)
C2 C1 N1 C5 2.3(3)
C10 C1 N1 C5 -171.99(16)
C2 C1 N1 Zn1 -170.60(14)
C10 C1 N1 Zn1 15.1(2)
C4 C5 N1 C1 0.0(3)
C6 C5 N1 C1 177.49(16)
C4 C5 N1 Zn1 172.32(13)
C6 C5 N1 Zn1 -10.2(2)
C9 C8 N5 C12 -176.06(19)
C7 C8 N5 C12 5.1(3)
C9 C8 N5 C13 6.7(3)
C7 C8 N5 C13 -172.13(18)
C25 C19 N2 C10 80.83(19)
C25 C19 N2 C18 -152.24(15)
C25 C19 N2 Zn1 -36.59(17)
C1 C10 N2 C19 -103.32(18)
C1 C10 N2 C18 129.78(16)
C1 C10 N2 Zn1 13.46(18)
C20 C18 N2 C19 151.82(16)
C20 C18 N2 C10 -81.56(19)
C20 C18 N2 Zn1 35.79(17)
C21 C20 N3 C24 0.4(3)
C18 C20 N3 C24 -175.40(16)
C21 C20 N3 Zn1 -178.55(14)
C18 C20 N3 Zn1 5.6(2)
C23 C24 N3 C20 2.0(3)
C23 C24 N3 Zn1 -179.10(13)
C26 C25 N4 C29 -2.0(3)
C19 C25 N4 C29 174.47(16)
C26 C25 N4 Zn1 169.87(14)
C19 C25 N4 Zn1 -13.7(2)
C28 C29 N4 C25 1.0(3)
C28 C29 N4 Zn1 -169.75(14)
C31 C30 N7 C34 -2.1(3)
C46 C30 N7 C34 174.34(16)
C31 C30 N7 Zn2 176.29(14)
C46 C30 N7 Zn2 -7.2(2)
C33 C34 N7 C30 0.0(3)
C35 C34 N7 C30 -176.53(16)
C33 C34 N7 Zn2 -178.32(13)
C35 C34 N7 Zn2 5.2(2)
C38 C37 N8 C39 -2.7(3)
C36 C37 N8 C39 174.2(2)
C38 C37 N8 C40 157.8(2)
C36 C37 N8 C40 -25.3(3)
C54 C53 N9 C47 -146.19(16)
C54 C53 N9 C46 86.87(19)
C54 C53 N9 Zn2 -31.38(18)
C48 C47 N9 C53 152.95(15)
C48 C47 N9 C46 -79.59(19)
C48 C47 N9 Zn2 37.55(17)
C30 C46 N9 C53 -120.93(17)
C30 C46 N9 C47 111.63(18)
C30 C46 N9 Zn2 -3.78(19)
C55 C54 N10 C58 -1.7(3)
C53 C54 N10 C58 173.91(17)
C55 C54 N10 Zn2 175.85(15)
C53 C54 N10 Zn2 -8.5(2)
C57 C58 N10 C54 -0.2(3)
C57 C58 N10 Zn2 -177.47(14)
C49 C48 N11 C52 1.0(3)
C47 C48 N11 C52 -175.74(17)
C49 C48 N11 Zn2 -171.92(14)
C47 C48 N11 Zn2 11.3(2)
C51 C52 N11 C48 -0.7(3)
C51 C52 N11 Zn2 171.43(15)
C2 C3 O2 C14 -1.1(3)
C4 C3 O2 C14 -179.92(16)
C15 C14 O2 C3 173.76(15)
C7 C6 O1 C11 4.7(3)
C5 C6 O1 C11 -174.01(16)
O5 N6 O3 Zn1 172.61(13)
O4 N6 O3 Zn1 -7.17(19)
C31 C32 O6 C42 2.1(3)
C33 C32 O6 C42 -179.27(16)
C43 C42 O6 C32 177.46(16)
C36 C35 O7 C41 -6.8(3)
C34 C35 O7 C41 171.75(16)
C36 C35 O7 Zn2 -178.74(15)
C34 C35 O7 Zn2 -0.15(18)
O10 N12 O8 Zn2 -175.51(16)
O9 N12 O8 Zn2 3.6(2)
N6 O3 Zn1 N1 -161.88(11)
N6 O3 Zn1 N3 85.98(12)
N6 O3 Zn1 N4 -70.61(12)
N6 O3 Zn1 N2 4.76(14)
C1 N1 Zn1 O3 165.03(11)
C5 N1 Zn1 O3 -7.46(19)
C1 N1 Zn1 N3 -83.05(13)
C5 N1 Zn1 N3 104.46(14)
C1 N1 Zn1 N4 73.52(13)
C5 N1 Zn1 N4 -98.97(14)
C1 N1 Zn1 N2 -5.48(13)
C5 N1 Zn1 N2 -177.97(14)
C20 N3 Zn1 O3 -122.95(13)
C24 N3 Zn1 O3 58.14(15)
C20 N3 Zn1 N1 91.37(13)
C24 N3 Zn1 N1 -87.54(15)
C20 N3 Zn1 N4 -15.7(2)
C24 N3 Zn1 N4 165.37(14)
C20 N3 Zn1 N2 11.77(12)
C24 N3 Zn1 N2 -167.14(15)
C25 N4 Zn1 O3 130.19(13)
C29 N4 Zn1 O3 -58.75(16)
C25 N4 Zn1 N1 -86.91(13)
C29 N4 Zn1 N1 84.15(16)
C25 N4 Zn1 N3 21.7(2)
C29 N4 Zn1 N3 -167.23(14)
C25 N4 Zn1 N2 -5.76(12)
C29 N4 Zn1 N2 165.30(16)
C19 N2 Zn1 O3 -56.85(14)
C10 N2 Zn1 O3 -176.82(10)
C18 N2 Zn1 O3 62.85(14)
C19 N2 Zn1 N1 115.05(12)
C10 N2 Zn1 N1 -4.92(11)
C18 N2 Zn1 N1 -125.25(12)
C19 N2 Zn1 N3 -145.47(12)
C10 N2 Zn1 N3 94.56(12)
C18 N2 Zn1 N3 -25.77(11)
C19 N2 Zn1 N4 23.25(11)
C10 N2 Zn1 N4 -96.71(12)
C18 N2 Zn1 N4 142.96(12)
N12 O8 Zn2 N7 168.71(11)
N12 O8 Zn2 N10 -81.99(12)
N12 O8 Zn2 N11 73.18(12)
N12 O8 Zn2 N9 -2.79(15)
N12 O8 Zn2 O7 -179.74(13)
C30 N7 Zn2 O8 -170.15(11)
C34 N7 Zn2 O8 8.14(19)
C30 N7 Zn2 N10 81.91(13)
C34 N7 Zn2 N10 -99.79(14)
C30 N7 Zn2 N11 -74.92(13)
C34 N7 Zn2 N11 103.38(14)
C30 N7 Zn2 N9 3.79(13)
C34 N7 Zn2 N9 -177.91(15)
C30 N7 Zn2 O7 177.99(14)
C34 N7 Zn2 O7 -3.71(13)
C54 N10 Zn2 O8 127.74(13)
C58 N10 Zn2 O8 -54.87(16)
C54 N10 Zn2 N7 -86.65(14)
C58 N10 Zn2 N7 90.74(16)
C54 N10 Zn2 N11 26.6(2)
C58 N10 Zn2 N11 -156.03(15)
C54 N10 Zn2 N9 -7.55(13)
C58 N10 Zn2 N9 169.84(16)
C54 N10 Zn2 O7 -157.34(13)
C58 N10 Zn2 O7 20.05(16)
C48 N11 Zn2 O8 -127.62(13)
C52 N11 Zn2 O8 59.94(16)
C48 N11 Zn2 N7 88.53(13)
C52 N11 Zn2 N7 -83.91(16)
C48 N11 Zn2 N10 -25.9(2)
C52 N11 Zn2 N10 161.65(15)
C48 N11 Zn2 N9 8.27(13)
C52 N11 Zn2 N9 -164.17(17)
C48 N11 Zn2 O7 158.13(12)
C52 N11 Zn2 O7 -14.31(17)
C53 N9 Zn2 O8 -63.75(14)
C47 N9 Zn2 O8 55.82(14)
C46 N9 Zn2 O8 175.20(11)
C53 N9 Zn2 N7 121.34(12)
C47 N9 Zn2 N7 -119.10(12)
C46 N9 Zn2 N7 0.28(12)
C53 N9 Zn2 N10 21.24(11)
C47 N9 Zn2 N10 140.80(12)
C46 N9 Zn2 N10 -99.81(13)
C53 N9 Zn2 N11 -144.61(12)
C47 N9 Zn2 N11 -25.05(11)
C46 N9 Zn2 N11 94.33(13)
C53 N9 Zn2 O7 110.35(13)
C47 N9 Zn2 O7 -130.09(12)
C46 N9 Zn2 O7 -10.71(18)
C35 O7 Zn2 O8 -170.85(12)
C41 O7 Zn2 O8 18.57(15)
C35 O7 Zn2 N7 1.90(11)
C41 O7 Zn2 N7 -168.69(16)
C35 O7 Zn2 N10 97.53(12)
C41 O7 Zn2 N10 -73.05(16)
C35 O7 Zn2 N11 -84.22(12)
C41 O7 Zn2 N11 105.20(16)
C35 O7 Zn2 N9 13.47(17)
C41 O7 Zn2 N9 -157.12(15)
